data_7018742
loop_
_publ_author_name
'Chlupat\'y, Tom\'a\<s'
'Pad\<elkov\'a, Zde\<nka'
'Ly\<cka, Anton\'in'
'Brus, Ji\<r\'i'
'R\%u\<zi\<cka, Ale\<s'

_publ_section_title
;
 Reactivity of lithium n-butyl amidinates towards group 14 metal(ii)
 chlorides providing series of hetero- and homoleptic tetrylenes.
;
_journal_issue 16
_journal_name_full 'Dalton transactions (Cambridge, England : 2003)'
_journal_page_first 5010
_journal_page_last 5019
_journal_paper_doi 10.1039/c2dt12472f
_journal_volume 41
_journal_year 2012
_chemical_formula_moiety 'C17 H31 Cl N2 Sn'
_chemical_formula_sum 'C17 H31 Cl N2 Sn'
_chemical_formula_weight 417.58
_chemical_name_systematic
;
?
;
_space_group_IT_number 36
_symmetry_cell_setting orthorhombic
_symmetry_space_group_name_Hall 'C 2c -2'
_symmetry_space_group_name_H-M 'C m c 21'
_atom_sites_solution_hydrogens geom
_atom_sites_solution_primary direct
_atom_sites_solution_secondary difmap
_audit_creation_method SHELXL-97
_cell_angle_alpha 90
_cell_angle_beta 90
_cell_angle_gamma 90
_cell_formula_units_Z 4
_cell_length_a 17.1751(9)
_cell_length_b 12.4098(11)
_cell_length_c 8.8522(9)
_cell_measurement_reflns_used 9184
_cell_measurement_temperature 150(1)
_cell_measurement_theta_max 27.0
_cell_measurement_theta_min 1
_cell_volume 1886.8(3)
_computing_cell_refinement 'COLLECT and DENZO'
_computing_data_collection 'COLLECT (Hooft, 1998) and DENZO (Otwinowski & Minor, 1997)'
_computing_data_reduction 'COLLECT and DENZO'
_computing_molecular_graphics 'PLATON (Spek, 2003)'
_computing_publication_material 'SHELXL-97 (Sheldrick, 1997)'
_computing_structure_refinement 'SHELXL-97 (Sheldrick, 1997)'
_computing_structure_solution 'SIR92 (Altomare et al., 1994)'
_diffrn_ambient_temperature 150(1)
_diffrn_detector_area_resol_mean 9.091
_diffrn_measured_fraction_theta_full 0.997
_diffrn_measured_fraction_theta_max 0.997
_diffrn_measurement_device_type 'Bruker Nonius KappaCCD area detector'
_diffrn_measurement_method '\f and \w scans to fill the Ewald sphere'
_diffrn_radiation_monochromator graphite
_diffrn_radiation_source 'fine-focus sealed tube'
_diffrn_radiation_type MoK\a
_diffrn_radiation_wavelength 0.71073
_diffrn_reflns_av_R_equivalents 0.0523
_diffrn_reflns_av_sigmaI/netI 0.0354
_diffrn_reflns_limit_h_max 22
_diffrn_reflns_limit_h_min -19
_diffrn_reflns_limit_k_max 16
_diffrn_reflns_limit_k_min -15
_diffrn_reflns_limit_l_max 11
_diffrn_reflns_limit_l_min -11
_diffrn_reflns_number 9173
_diffrn_reflns_theta_full 27.49
_diffrn_reflns_theta_max 27.49
_diffrn_reflns_theta_min 2.37
_diffrn_standards_number 0
_exptl_absorpt_coefficient_mu 1.493
_exptl_absorpt_correction_T_max 0.795
_exptl_absorpt_correction_T_min 0.661
_exptl_absorpt_correction_type integration
_exptl_absorpt_process_details
;
Gaussian integration (Coppens, 1970)
;
_exptl_crystal_colour colourless
_exptl_crystal_density_diffrn 1.470
_exptl_crystal_density_method 'not measured'
_exptl_crystal_description block
_exptl_crystal_F_000 856
_exptl_crystal_size_max 0.33
_exptl_crystal_size_mid 0.29
_exptl_crystal_size_min 0.19
_refine_diff_density_max 0.469
_refine_diff_density_min -0.533
_refine_diff_density_rms 0.071
_refine_ls_abs_structure_details 'Flack H D (1983), Acta Cryst. A39, 876-881'
_refine_ls_abs_structure_Flack -0.03(3)
_refine_ls_extinction_method none
_refine_ls_goodness_of_fit_ref 1.127
_refine_ls_hydrogen_treatment constr
_refine_ls_matrix_type full
_refine_ls_number_parameters 106
_refine_ls_number_reflns 2211
_refine_ls_number_restraints 1
_refine_ls_restrained_S_all 1.127
_refine_ls_R_factor_all 0.0312
_refine_ls_R_factor_gt 0.0270
_refine_ls_shift/su_max 0.001
_refine_ls_shift/su_mean 0.000
_refine_ls_structure_factor_coef Fsqd
_refine_ls_weighting_details 'calc w=1/[\s^2^(Fo^2^)+(0.0192P)^2^+2.2348P] where P=(Fo^2^+2Fc^2^)/3'
_refine_ls_weighting_scheme calc
_refine_ls_wR_factor_gt 0.0554
_refine_ls_wR_factor_ref 0.0574
_reflns_number_gt 2093
_reflns_number_total 2211
_reflns_threshold_expression >2sigma(I)
_cod_data_source_file c2dt12472f.txt
_cod_data_source_block shelxlb
_cod_original_cell_volume 1886.7(3)
_cod_database_code 7018742

loop_
_symmetry_equiv_pos_as_xyz
'x, y, z'
'-x, -y, z+1/2'
'-x, y, z'
'x, -y, z+1/2'
'x+1/2, y+1/2, z'
'-x+1/2, -y+1/2, z+1/2'
'-x+1/2, y+1/2, z'
'x+1/2, -y+1/2, z+1/2'

loop_
_atom_site_label
_atom_site_type_symbol
_atom_site_fract_x
_atom_site_fract_y
_atom_site_fract_z
_atom_site_U_iso_or_equiv
_atom_site_adp_type
_atom_site_occupancy
_atom_site_symmetry_multiplicity
_atom_site_calc_flag
_atom_site_refinement_flags
Sn1 Sn 0.0000 0.470496(19) 0.66344(6) 0.02883(8) Uani 1 2 d S
C1 C 0.0000 0.3218(5) 0.4469(6) 0.0220(12) Uani 1 2 d S
C10 C 0.0000 0.0464(3) 0.2385(5) 0.0319(10) Uani 1 2 d S
H10 H 0.0456 0.0587 0.1762 0.038 Uiso 1 1 d R
C8 C 0.0000 0.2440(3) 0.3163(5) 0.0238(8) Uani 1 2 d S
H8 H 0.0456 0.2573 0.2544 0.029 Uiso 1 1 d R
C3 C 0.1784(2) 0.2521(3) 0.5755(4) 0.0341(7) Uani 1 1 d .
H3A H 0.1498 0.1854 0.5622 0.041 Uiso 1 1 d R
H3B H 0.1729 0.2745 0.6799 0.041 Uiso 1 1 d R
C9 C 0.0000 0.1255(3) 0.3662(5) 0.0340(11) Uani 1 2 d S
H9 H 0.0456 0.1126 0.4284 0.041 Uiso 1 1 d R
C4 C 0.26396(19) 0.2323(3) 0.5406(4) 0.0380(8) Uani 1 1 d .
H4A H 0.2847 0.1797 0.6109 0.046 Uiso 1 1 d R
H4B H 0.2689 0.2030 0.4394 0.046 Uiso 1 1 d R
C2 C 0.14412(17) 0.3384(3) 0.4727(3) 0.0275(6) Uani 1 1 d .
H2 H 0.1462 0.3126 0.3681 0.033 Uiso 1 1 d R
N1 N 0.06331(16) 0.3612(2) 0.5121(3) 0.0278(5) Uani 1 1 d .
C7 C 0.1912(2) 0.4419(3) 0.4855(5) 0.0377(8) Uani 1 1 d .
H7A H 0.1706 0.4947 0.4152 0.045 Uiso 1 1 d R
H7B H 0.1858 0.4709 0.5867 0.045 Uiso 1 1 d R
C5 C 0.3107(2) 0.3352(3) 0.5523(4) 0.0417(8) Uani 1 1 d .
H5A H 0.3641 0.3207 0.5226 0.050 Uiso 1 1 d R
H5B H 0.3112 0.3597 0.6563 0.050 Uiso 1 1 d R
C6 C 0.2772(2) 0.4234(3) 0.4522(5) 0.0425(8) Uani 1 1 d .
H6A H 0.3057 0.4898 0.4689 0.051 Uiso 1 1 d R
H6B H 0.2834 0.4032 0.3471 0.051 Uiso 1 1 d R
Cl1 Cl 0.0000 0.34349(16) 0.88007(18) 0.0530(5) Uani 1 2 d S
C11 C 0.0000 -0.0693(4) 0.2907(6) 0.0396(12) Uani 1 2 d S
H11A H 0.0000 -0.1163 0.2046 0.048 Uiso 1 2 d SR
H11B H -0.0456 -0.0825 0.3505 0.048 Uiso 1 1 d R

loop_
_atom_site_aniso_label
_atom_site_aniso_U_11
_atom_site_aniso_U_22
_atom_site_aniso_U_33
_atom_site_aniso_U_23
_atom_site_aniso_U_13
_atom_site_aniso_U_12
Sn1 0.04273(15) 0.02071(12) 0.02305(12) -0.00554(18) 0.000 0.000
C1 0.029(3) 0.017(2) 0.021(2) -0.002(2) 0.000 0.000
C10 0.053(3) 0.018(2) 0.025(2) -0.0010(17) 0.000 0.000
C8 0.031(2) 0.0183(19) 0.0221(19) -0.0034(16) 0.000 0.000
C3 0.0370(19) 0.0290(16) 0.0362(18) 0.0013(13) 0.0009(14) -0.0013(14)
C9 0.058(3) 0.020(2) 0.025(2) -0.0035(18) 0.000 0.000
C4 0.037(2) 0.0354(18) 0.0421(19) 0.0035(16) -0.0019(14) 0.0044(14)
C2 0.0270(15) 0.0303(15) 0.0251(14) -0.0048(12) 0.0005(12) -0.0024(13)
N1 0.0312(14) 0.0273(13) 0.0250(12) -0.0084(11) -0.0004(10) -0.0016(11)
C7 0.0358(19) 0.0254(16) 0.052(2) 0.0023(14) -0.0020(16) -0.0037(14)
C5 0.0326(19) 0.049(2) 0.0432(18) -0.0030(17) -0.0039(15) -0.0046(16)
C6 0.0347(19) 0.0351(18) 0.058(2) -0.0012(19) 0.0030(16) -0.0099(16)
Cl1 0.1054(15) 0.0281(8) 0.0255(7) 0.0018(6) 0.000 0.000
C11 0.066(3) 0.024(2) 0.029(3) -0.004(2) 0.000 0.000

loop_
_atom_type_symbol
_atom_type_description
_atom_type_scat_dispersion_real
_atom_type_scat_dispersion_imag
_atom_type_scat_source
C C 0.0033 0.0016 'International Tables Vol C Tables 4.2.6.8 and 6.1.1.4'
H H 0.0000 0.0000 'International Tables Vol C Tables 4.2.6.8 and 6.1.1.4'
N N 0.0061 0.0033 'International Tables Vol C Tables 4.2.6.8 and 6.1.1.4'
Cl Cl 0.1484 0.1585 'International Tables Vol C Tables 4.2.6.8 and 6.1.1.4'
Sn Sn -0.6537 1.4246 'International Tables Vol C Tables 4.2.6.8 and 6.1.1.4'

loop_
_exptl_crystal_face_index_h
_exptl_crystal_face_index_k
_exptl_crystal_face_index_l
_exptl_crystal_face_perp_dist
1 0 0 0.096
-1 0 0 0.061
0 -1 0 0.163
0 1 0 0.105
0 0 1 0.125
0 0 -1 0.146
-1 0 1 0.082
-1 0 -1 0.089

loop_
_geom_angle_atom_site_label_1
_geom_angle_atom_site_label_2
_geom_angle_atom_site_label_3
_geom_angle
_geom_angle_site_symmetry_1
_geom_angle_site_symmetry_3
N1 Sn1 N1 59.40(14) . 3
N1 Sn1 Cl1 94.54(8) . .
N1 Sn1 Cl1 94.54(8) 3 .
N1 Sn1 C1 29.73(7) . .
N1 Sn1 C1 29.73(7) 3 .
Cl1 Sn1 C1 96.67(11) . .
N1 C1 N1 110.3(5) . 3
N1 C1 C8 124.8(2) . .
N1 C1 C8 124.8(2) 3 .
N1 C1 Sn1 55.2(2) . .
N1 C1 Sn1 55.2(2) 3 .
C8 C1 Sn1 175.9(4) . .
C9 C10 C11 113.1(4) . .
C9 C10 H10 109.0 . .
C11 C10 H10 108.9 . .
C1 C8 C9 113.1(4) . .
C1 C8 H8 109.0 . .
C9 C8 H8 109.0 . .
C4 C3 C2 111.5(3) . .
C4 C3 H3A 109.1 . .
C2 C3 H3A 109.4 . .
C4 C3 H3B 109.6 . .
C2 C3 H3B 109.3 . .
H3A C3 H3B 108.0 . .
C10 C9 C8 114.2(4) . .
C10 C9 H9 108.7 . .
C8 C9 H9 108.7 . .
C5 C4 C3 111.3(3) . .
C5 C4 H4A 109.2 . .
C3 C4 H4A 109.5 . .
C5 C4 H4B 109.5 . .
C3 C4 H4B 109.4 . .
H4A C4 H4B 107.9 . .
N1 C2 C7 108.9(3) . .
N1 C2 C3 111.2(3) . .
C7 C2 C3 110.1(3) . .
N1 C2 H2 108.9 . .
C7 C2 H2 109.1 . .
C3 C2 H2 108.7 . .
C1 N1 C2 127.2(3) . .
C1 N1 Sn1 95.0(2) . .
C2 N1 Sn1 137.51(19) . .
C2 C7 C6 111.9(3) . .
C2 C7 H7A 109.2 . .
C6 C7 H7A 109.3 . .
C2 C7 H7B 109.4 . .
C6 C7 H7B 109.1 . .
H7A C7 H7B 107.9 . .
C4 C5 C6 111.5(3) . .
C4 C5 H5A 109.1 . .
C6 C5 H5A 109.4 . .
C4 C5 H5B 109.5 . .
C6 C5 H5B 109.2 . .
H5A C5 H5B 108.0 . .
C5 C6 C7 111.3(3) . .
C5 C6 H6A 109.4 . .
C7 C6 H6A 109.4 . .
C5 C6 H6B 109.3 . .
C7 C6 H6B 109.3 . .
H6A C6 H6B 108.0 . .
C10 C11 H11A 109.6 . .
C10 C11 H11B 109.4 . .
H11A C11 H11B 109.5 . .

loop_
_geom_bond_atom_site_label_1
_geom_bond_atom_site_label_2
_geom_bond_distance
_geom_bond_site_symmetry_2
Sn1 N1 2.195(3) .
Sn1 N1 2.195(3) 3
Sn1 Cl1 2.4822(19) .
Sn1 C1 2.661(6) .
C1 N1 1.325(4) .
C1 N1 1.325(4) 3
C1 C8 1.506(7) .
C10 C9 1.497(6) .
C10 C11 1.508(6) .
C10 H10 0.9700 .
C8 C9 1.536(6) .
C8 H8 0.9700 .
C3 C4 1.521(5) .
C3 C2 1.523(5) .
C3 H3A 0.9701 .
C3 H3B 0.9699 .
C9 H9 0.9700 .
C4 C5 1.512(5) .
C4 H4A 0.9700 .
C4 H4B 0.9700 .
C2 N1 1.459(4) .
C2 C7 1.522(4) .
C2 H2 0.9801 .
C7 C6 1.524(5) .
C7 H7A 0.9700 .
C7 H7B 0.9699 .
C5 C6 1.522(6) .
C5 H5A 0.9700 .
C5 H5B 0.9699 .
C6 H6A 0.9699 .
C6 H6B 0.9700 .
C11 H11A 0.9600 .
C11 H11B 0.9600 .
